data_7216218
loop_
_publ_author_name
'Liu, Sui-Jun'
'Han, Song-De'
'Jia, Ji-Min'
'Xue, Li'
'Cui, Yu'
'Zhang, Shu-Ming'
'Chang, Ze'

_publ_section_title
;
 Step-by-step synthesis of one Fe6 wheel and two Fe10 clusters derived
 from a multidentate triethanolamine ligand
;
_journal_issue 24
_journal_name_full CrystEngComm
_journal_page_first 5212
_journal_paper_doi 10.1039/c3ce42381f
_journal_volume 16
_journal_year 2014
_chemical_formula_sum 'C42 H80 Fe10 N6 O34'
_chemical_formula_weight 1771.62
_space_group_IT_number 15
_symmetry_cell_setting monoclinic
_symmetry_space_group_name_Hall '-C 2yc'
_symmetry_space_group_name_H-M 'C 1 2/c 1'
_atom_sites_solution_hydrogens geom
_atom_sites_solution_primary direct
_atom_sites_solution_secondary difmap
_audit_creation_method SHELXL-97
_audit_update_record
;
2014-03-11 # Formatted by publCIF
;
_cell_angle_alpha 90.00
_cell_angle_beta 90.0100(10)
_cell_angle_gamma 90.00
_cell_formula_units_Z 8
_cell_length_a 37.09(2)
_cell_length_b 11.390(7)
_cell_length_c 29.307(16)
_cell_measurement_reflns_used 21152
_cell_measurement_temperature 113(2)
_cell_measurement_theta_max 28.0
_cell_measurement_theta_min 1.4
_cell_volume 12381(12)
_computing_cell_refinement CrystalClear
_computing_data_collection 'CrystalClear (Rigaku/MSC Inc., 2005)'
_computing_data_reduction CrystalClear
_computing_molecular_graphics 'Bruker SHELXTL'
_computing_publication_material 'Bruker SHELXTL'
_computing_structure_refinement 'SHELXL-97 (Sheldrick, 1997)'
_computing_structure_solution 'SHELXS-97 (Sheldrick, 1990)'
_diffrn_ambient_temperature 386(2)
_diffrn_detector_area_resol_mean 0
_diffrn_measured_fraction_theta_full 0.997
_diffrn_measured_fraction_theta_max 0.997
_diffrn_measurement_device_type RAXIS-RAPID
_diffrn_measurement_method \w
_diffrn_radiation_monochromator graphite
_diffrn_radiation_source 'fine-focus sealed tube'
_diffrn_radiation_type MoK\a
_diffrn_radiation_wavelength 0.71073
_diffrn_reflns_av_R_equivalents 0.1679
_diffrn_reflns_av_sigmaI/netI 0.1714
_diffrn_reflns_limit_h_max 43
_diffrn_reflns_limit_h_min -44
_diffrn_reflns_limit_k_max 13
_diffrn_reflns_limit_k_min -12
_diffrn_reflns_limit_l_max 34
_diffrn_reflns_limit_l_min -32
_diffrn_reflns_number 45224
_diffrn_reflns_theta_full 25.03
_diffrn_reflns_theta_max 25.03
_diffrn_reflns_theta_min 1.30
_diffrn_standards_decay_% 0
_diffrn_standards_interval_count 0
_diffrn_standards_interval_time 0
_diffrn_standards_number 0
_exptl_absorpt_coefficient_mu 2.369
_exptl_absorpt_correction_T_max 0.7031
_exptl_absorpt_correction_T_min 0.6487
_exptl_absorpt_correction_type multi-scan
_exptl_absorpt_process_details CrystalClear
_exptl_crystal_colour reddish-brown
_exptl_crystal_density_diffrn 1.901
_exptl_crystal_density_method 'not measured'
_exptl_crystal_description strip
_exptl_crystal_F_000 7248
_exptl_crystal_size_max 0.20
_exptl_crystal_size_mid 0.18
_exptl_crystal_size_min 0.16
_refine_diff_density_max 1.329
_refine_diff_density_min -1.432
_refine_diff_density_rms 0.221
_refine_ls_extinction_coef 0.000163(16)
_refine_ls_extinction_expression Fc^*^=kFc[1+0.001xFc^2^\l^3^/sin(2\q)]^-1/4^
_refine_ls_extinction_method SHELXL
_refine_ls_goodness_of_fit_ref 1.005
_refine_ls_hydrogen_treatment constr
_refine_ls_matrix_type full
_refine_ls_number_parameters 878
_refine_ls_number_reflns 10909
_refine_ls_number_restraints 120
_refine_ls_restrained_S_all 1.001
_refine_ls_R_factor_all 0.1286
_refine_ls_R_factor_gt 0.0991
_refine_ls_shift/su_max 0.001
_refine_ls_shift/su_mean 0.000
_refine_ls_structure_factor_coef Fsqd
_refine_ls_weighting_details 'calc w=1/[\s^2^(Fo^2^)+(0.0000P)^2^+298.0000P] where P=(Fo^2^+2Fc^2^)/3'
_refine_ls_weighting_scheme calc
_refine_ls_wR_factor_gt 0.1801
_refine_ls_wR_factor_ref 0.2036
_reflns_number_gt 7413
_reflns_number_total 10909
_reflns_threshold_expression >2sigma(I)
_cod_data_source_file c3ce42381f2.cif
_cod_data_source_block 1
_cod_original_cell_volume 12379(13)
_cod_original_sg_symbol_H-M C2/c
_cod_database_code 7216218

loop_
_symmetry_equiv_pos_as_xyz
'x, y, z'
'-x, y, -z+1/2'
'x+1/2, y+1/2, z'
'-x+1/2, y+1/2, -z+1/2'
'-x, -y, -z'
'x, -y, z-1/2'
'-x+1/2, -y+1/2, -z'
'x+1/2, -y+1/2, z-1/2'

loop_
_atom_site_label
_atom_site_type_symbol
_atom_site_fract_x
_atom_site_fract_y
_atom_site_fract_z
_atom_site_U_iso_or_equiv
_atom_site_adp_type
_atom_site_occupancy
_atom_site_symmetry_multiplicity
_atom_site_calc_flag
_atom_site_refinement_flags
_atom_site_disorder_assembly
_atom_site_disorder_group
Fe1 Fe 0.12137(7) -0.05522(18) 0.75698(8) 0.0396(6) Uani 1 1 d . . .
Fe2 Fe 0.09853(6) 0.11036(18) 0.84775(8) 0.0381(5) Uani 1 1 d . . .
Fe3 Fe 0.10618(6) 0.23042(18) 0.75307(8) 0.0388(6) Uani 1 1 d . A .
Fe4 Fe 0.18310(6) 0.12100(18) 0.80566(8) 0.0379(5) Uani 1 1 d . . .
Fe5 Fe 0.14669(6) 0.14466(18) 0.92526(8) 0.0380(5) Uani 1 1 d . . .
Fe6 Fe 0.14228(6) 0.37734(17) 0.84478(8) 0.0365(5) Uani 1 1 d . . .
Fe7 Fe 0.18018(7) 0.41485(18) 0.96135(9) 0.0392(6) Uani 1 1 d . . .
Fe8 Fe 0.10766(7) 0.27987(18) 1.02007(8) 0.0397(6) Uani 1 1 d . B .
Fe9 Fe 0.09526(6) 0.39705(18) 0.92595(8) 0.0379(5) Uani 1 1 d . . .
Fe10 Fe 0.11584(7) 0.56587(19) 1.01372(9) 0.0426(6) Uani 1 1 d . . .
O1 O 0.1329(3) 0.1459(8) 0.7978(4) 0.039(3) Uani 1 1 d . . .
O2 O 0.1194(3) 0.2582(9) 0.8870(4) 0.038(2) Uani 1 1 d . . .
O3 O 0.1301(3) 0.3785(8) 0.9739(3) 0.035(2) Uani 1 1 d . . .
O4 O 0.0985(4) -0.1986(9) 0.7432(4) 0.056(3) Uani 1 1 d . . .
O5 O 0.1731(3) -0.0395(8) 0.7705(4) 0.041(3) Uani 1 1 d . . .
O6 O 0.0977(3) 0.0688(8) 0.7243(4) 0.046(3) Uani 1 1 d . . .
O7 O 0.1009(3) -0.0505(8) 0.8175(3) 0.036(2) Uani 1 1 d . . .
O8 O 0.0677(3) 0.2029(8) 0.8041(4) 0.038(3) Uani 1 1 d . . .
O9 O 0.1043(3) 0.0392(8) 0.9108(4) 0.037(2) Uani 1 1 d . . .
O10 O 0.1661(3) 0.0591(8) 0.8687(3) 0.032(2) Uani 1 1 d U . .
O11 O 0.1878(3) 0.2527(8) 0.9359(4) 0.042(3) Uani 1 1 d . . .
O12 O 0.1296(3) 0.1368(8) 0.9899(3) 0.036(2) Uani 1 1 d . . .
O13 O 0.1229(3) 0.3802(8) 0.7817(4) 0.039(3) Uani 1 1 d . . .
O14 O 0.1867(3) 0.2864(8) 0.8307(4) 0.038(3) Uani 1 1 d . . .
O15 O 0.1590(3) 0.4702(8) 0.9016(3) 0.037(2) Uani 1 1 d . . .
O16 O 0.0967(3) 0.4689(8) 0.8635(3) 0.038(3) Uani 1 1 d . . .
O17 O 0.0930(3) 0.5582(8) 0.9546(4) 0.040(3) Uani 1 1 d . . .
O18 O 0.0687(3) 0.2934(8) 0.9711(4) 0.039(3) Uani 1 1 d . . .
O19 O 0.1680(3) 0.5679(8) 0.9982(4) 0.038(3) Uani 1 1 d . . .
O20 O 0.0942(3) 0.4362(9) 1.0494(4) 0.047(3) Uani 1 1 d . . .
O21 O 0.0902(3) 0.7063(10) 1.0280(4) 0.062(4) Uani 1 1 d . . .
O22 O 0.1504(3) 0.2452(8) 0.7076(4) 0.037(3) Uani 1 1 d . . .
O23 O 0.2013(3) 0.1902(9) 0.7434(3) 0.042(3) Uani 1 1 d . . .
O24 O 0.1998(3) 0.3520(9) 1.0229(4) 0.040(3) Uani 1 1 d . . .
O25 O 0.1522(3) 0.2771(8) 1.0620(3) 0.039(3) Uani 1 1 d . . .
O26 O 0.0758(3) 0.3060(9) 0.7070(4) 0.047(3) Uani 1 1 d D . .
O28 O 0.2317(3) 0.0683(10) 0.8208(5) 0.054(3) Uani 1 1 d . . .
O29 O 0.2921(4) 0.0624(14) 0.8268(5) 0.085(5) Uani 1 1 d . . .
O30 O 0.2295(3) 0.4678(9) 0.9436(4) 0.047(3) Uani 1 1 d . . .
O31 O 0.2775(4) 0.5688(14) 0.9213(6) 0.095(5) Uani 1 1 d . . .
O32 O 0.0807(3) 0.1929(11) 1.0684(4) 0.056(3) Uani 1 1 d D . .
N1 N 0.1463(4) -0.0852(10) 0.6873(4) 0.042(3) Uani 1 1 d . . .
N2 N 0.0435(3) 0.0380(11) 0.8646(5) 0.039(3) Uani 1 1 d . . .
N3 N 0.1836(3) 0.0163(9) 0.9544(4) 0.035(3) Uani 1 1 d . . .
N4 N 0.1749(4) 0.5211(10) 0.8136(4) 0.038(3) Uani 1 1 d . . .
N5 N 0.0371(4) 0.4486(11) 0.9138(5) 0.045(4) Uani 1 1 d . . .
N6 N 0.1391(4) 0.6045(10) 1.0832(4) 0.039(3) Uani 1 1 d . . .
C1 C 0.1023(4) -0.2430(13) 0.6993(6) 0.045(4) Uani 1 1 d . . .
H1A H 0.0828 -0.2129 0.6806 0.054 Uiso 1 1 calc R . .
H1B H 0.0998 -0.3278 0.7005 0.054 Uiso 1 1 calc R . .
C2 C 0.1377(5) -0.2134(12) 0.6766(6) 0.044(4) Uani 1 1 d . . .
H2A H 0.1358 -0.2246 0.6438 0.053 Uiso 1 1 calc R . .
H2B H 0.1566 -0.2640 0.6881 0.053 Uiso 1 1 calc R . .
C3 C 0.1964(4) -0.0935(13) 0.7393(5) 0.039(4) Uani 1 1 d . . .
H3A H 0.1955 -0.1778 0.7439 0.047 Uiso 1 1 calc R . .
H3B H 0.2208 -0.0676 0.7453 0.047 Uiso 1 1 calc R . .
C4 C 0.1865(5) -0.0649(15) 0.6882(5) 0.047(4) Uani 1 1 d . . .
H4A H 0.1923 0.0157 0.6805 0.056 Uiso 1 1 calc R . .
H4B H 0.1988 -0.1173 0.6673 0.056 Uiso 1 1 calc R . .
C5 C 0.0923(5) 0.0410(14) 0.6787(6) 0.049(4) Uani 1 1 d . . .
H5A H 0.0831 0.1095 0.6628 0.059 Uiso 1 1 calc R . .
H5B H 0.0744 -0.0206 0.6764 0.059 Uiso 1 1 calc R . .
C6 C 0.1275(4) -0.0002(14) 0.6551(5) 0.041(4) Uani 1 1 d . . .
H6A H 0.1219 -0.0390 0.6264 0.049 Uiso 1 1 calc R . .
H6B H 0.1429 0.0665 0.6488 0.049 Uiso 1 1 calc R . .
C7 C 0.0797(4) -0.1364(14) 0.8405(7) 0.055(5) Uani 1 1 d . . .
H7A H 0.0901 -0.1538 0.8702 0.066 Uiso 1 1 calc R . .
H7B H 0.0789 -0.2084 0.8229 0.066 Uiso 1 1 calc R . .
C8 C 0.0411(5) -0.0855(13) 0.8462(6) 0.046(4) Uani 1 1 d . . .
H8A H 0.0289 -0.0852 0.8170 0.055 Uiso 1 1 calc R . .
H8B H 0.0274 -0.1341 0.8671 0.055 Uiso 1 1 calc R . .
C9 C 0.0326(5) 0.1583(15) 0.7957(6) 0.052(5) Uani 1 1 d . . .
H9A H 0.0340 0.0944 0.7740 0.062 Uiso 1 1 calc R . .
H9B H 0.0176 0.2196 0.7828 0.062 Uiso 1 1 calc R . .
C10 C 0.0159(5) 0.1144(14) 0.8403(6) 0.052(5) Uani 1 1 d . . .
H10A H -0.0057 0.0692 0.8339 0.063 Uiso 1 1 calc R . .
H10B H 0.0093 0.1804 0.8594 0.063 Uiso 1 1 calc R . .
C11 C 0.0745(4) -0.0014(14) 0.9355(6) 0.042(4) Uani 1 1 d . . .
H11A H 0.0766 0.0235 0.9670 0.051 Uiso 1 1 calc R . .
H11B H 0.0742 -0.0865 0.9349 0.051 Uiso 1 1 calc R . .
C12 C 0.0399(4) 0.0449(15) 0.9158(6) 0.048(4) Uani 1 1 d . . .
H12A H 0.0360 0.1254 0.9254 0.057 Uiso 1 1 calc R . .
H12B H 0.0196 -0.0023 0.9261 0.057 Uiso 1 1 calc R . .
C13 C 0.1730(4) -0.0621(13) 0.8783(6) 0.047(4) Uani 1 1 d . . .
H13A H 0.1833 -0.1009 0.8519 0.056 Uiso 1 1 calc R . .
H13B H 0.1509 -0.1020 0.8867 0.056 Uiso 1 1 calc R . .
C14 C 0.1996(4) -0.0629(13) 0.9180(5) 0.038(4) Uani 1 1 d . . .
H14A H 0.2027 -0.1419 0.9297 0.046 Uiso 1 1 calc R . .
H14B H 0.2229 -0.0335 0.9083 0.046 Uiso 1 1 calc R . .
C15 C 0.2224(5) 0.1956(14) 0.9427(6) 0.054(5) Uani 1 1 d . . .
H15A H 0.2395 0.2495 0.9564 0.065 Uiso 1 1 calc R . .
H15B H 0.2321 0.1686 0.9138 0.065 Uiso 1 1 calc R . .
C16 C 0.2151(4) 0.0893(13) 0.9752(5) 0.035(4) Uani 1 1 d . . .
H16A H 0.2366 0.0411 0.9779 0.042 Uiso 1 1 calc R . .
H16B H 0.2086 0.1172 1.0054 0.042 Uiso 1 1 calc R . .
C17 C 0.1398(5) 0.0377(12) 1.0163(6) 0.052(5) Uani 1 1 d . . .
H17A H 0.1184 -0.0009 1.0279 0.063 Uiso 1 1 calc R . .
H17B H 0.1540 0.0635 1.0422 0.063 Uiso 1 1 calc R . .
C18 C 0.1621(4) -0.0509(13) 0.9880(5) 0.041(4) Uani 1 1 d . . .
H18A H 0.1778 -0.0957 1.0078 0.049 Uiso 1 1 calc R . .
H18B H 0.1461 -0.1050 0.9723 0.049 Uiso 1 1 calc R . .
C19 C 0.1294(5) 0.4851(12) 0.7533(6) 0.049(4) Uani 1 1 d . . .
H19A H 0.1066 0.5162 0.7424 0.059 Uiso 1 1 calc R . .
H19B H 0.1440 0.4643 0.7271 0.059 Uiso 1 1 calc R . .
C20 C 0.1492(4) 0.5794(12) 0.7825(6) 0.043(4) Uani 1 1 d . . .
H20A H 0.1621 0.6332 0.7626 0.052 Uiso 1 1 calc R . .
H20B H 0.1318 0.6242 0.8000 0.052 Uiso 1 1 calc R . .
C21 C 0.2179(4) 0.3616(12) 0.8233(6) 0.043(4) Uani 1 1 d . . .
H21A H 0.2375 0.3171 0.8100 0.052 Uiso 1 1 calc R . .
H21B H 0.2260 0.3947 0.8521 0.052 Uiso 1 1 calc R . .
C22 C 0.2057(4) 0.4608(12) 0.7904(6) 0.040(4) Uani 1 1 d . . .
H22A H 0.2253 0.5155 0.7849 0.048 Uiso 1 1 calc R . .
H22B H 0.1981 0.4282 0.7614 0.048 Uiso 1 1 calc R . .
C23 C 0.1614(4) 0.5952(12) 0.8895(5) 0.037(4) Uani 1 1 d U . .
H23A H 0.1702 0.6404 0.9153 0.044 Uiso 1 1 calc R . .
H23B H 0.1379 0.6250 0.8810 0.044 Uiso 1 1 calc R . .
C24 C 0.1878(4) 0.6057(12) 0.8489(5) 0.039(4) Uani 1 1 d U . .
H24A H 0.1878 0.6851 0.8369 0.047 Uiso 1 1 calc R . .
H24B H 0.2122 0.5862 0.8584 0.047 Uiso 1 1 calc R . .
C25 C 0.0649(4) 0.4970(14) 0.8394(6) 0.046(4) Uani 1 1 d . . .
H25A H 0.0663 0.4674 0.8084 0.055 Uiso 1 1 calc R . .
H25B H 0.0618 0.5815 0.8381 0.055 Uiso 1 1 calc R . .
C26 C 0.0339(5) 0.4417(14) 0.8639(6) 0.042(4) Uani 1 1 d . . .
H26A H 0.0117 0.4802 0.8546 0.051 Uiso 1 1 calc R . .
H26B H 0.0322 0.3598 0.8550 0.051 Uiso 1 1 calc R . .
C27 C 0.0688(5) 0.6343(14) 0.9350(6) 0.047(4) Uani 1 1 d . . .
H27A H 0.0764 0.6540 0.9042 0.057 Uiso 1 1 calc R . .
H27B H 0.0673 0.7061 0.9526 0.057 Uiso 1 1 calc R . .
C28 C 0.0314(4) 0.5711(13) 0.9340(6) 0.049(5) Uani 1 1 d . . .
H28A H 0.0217 0.5651 0.9646 0.058 Uiso 1 1 calc R . .
H28B H 0.0145 0.6152 0.9154 0.058 Uiso 1 1 calc R . .
C29 C 0.0318(4) 0.3270(15) 0.9823(6) 0.048(4) Uani 1 1 d . . .
H29A H 0.0320 0.3907 1.0043 0.058 Uiso 1 1 calc R . .
H29B H 0.0192 0.2609 0.9957 0.058 Uiso 1 1 calc R . .
C30 C 0.0130(4) 0.3655(13) 0.9394(6) 0.042(4) Uani 1 1 d . . .
H30A H 0.0076 0.2978 0.9206 0.050 Uiso 1 1 calc R . .
H30B H -0.0095 0.4042 0.9470 0.050 Uiso 1 1 calc R . .
C31 C 0.1903(5) 0.6238(13) 1.0301(6) 0.047(4) Uani 1 1 d . . .
H31A H 0.1891 0.7082 1.0259 0.056 Uiso 1 1 calc R . .
H31B H 0.2151 0.5994 1.0256 0.056 Uiso 1 1 calc R . .
C32 C 0.1786(5) 0.5932(13) 1.0779(5) 0.046(4) Uani 1 1 d . . .
H32A H 0.1858 0.5132 1.0848 0.055 Uiso 1 1 calc R . .
H32B H 0.1906 0.6449 1.0994 0.055 Uiso 1 1 calc R . .
C33 C 0.0875(4) 0.4629(15) 1.0963(6) 0.047(4) Uani 1 1 d . . .
H33A H 0.0813 0.3921 1.1130 0.056 Uiso 1 1 calc R . .
H33B H 0.0676 0.5181 1.0990 0.056 Uiso 1 1 calc R . .
C34 C 0.1222(5) 0.5170(13) 1.1156(5) 0.048(4) Uani 1 1 d . . .
H34A H 0.1168 0.5559 1.1442 0.057 Uiso 1 1 calc R . .
H34B H 0.1394 0.4548 1.1219 0.057 Uiso 1 1 calc R . .
C35 C 0.0906(5) 0.7512(14) 1.0730(6) 0.051(5) Uani 1 1 d . . .
H35A H 0.0724 0.7123 1.0913 0.061 Uiso 1 1 calc R . .
H35B H 0.0854 0.8347 1.0726 0.061 Uiso 1 1 calc R . .
C36 C 0.1262(5) 0.7308(13) 1.0923(6) 0.053(5) Uani 1 1 d . . .
H36A H 0.1254 0.7444 1.1250 0.063 Uiso 1 1 calc R . .
H36B H 0.1432 0.7858 1.0792 0.063 Uiso 1 1 calc R . .
C37 C 0.1843(5) 0.2349(12) 0.7105(6) 0.049(5) Uani 1 1 d . . .
H37 H 0.1979 0.2628 0.6861 0.059 Uiso 1 1 calc R . .
C38 C 0.1844(4) 0.3022(13) 1.0580(6) 0.045(4) Uani 1 1 d . . .
H38 H 0.1992 0.2838 1.0825 0.054 Uiso 1 1 calc R . .
C40 C 0.2629(6) 0.0894(14) 0.8124(6) 0.053(5) Uani 1 1 d . . .
H40 H 0.2650 0.1410 0.7879 0.064 Uiso 1 1 calc R . .
C41 C 0.2470(5) 0.5625(18) 0.9357(7) 0.059(5) Uani 1 1 d . . .
H41 H 0.2352 0.6329 0.9415 0.071 Uiso 1 1 calc R . .
O27 O 0.0294(5) 0.4066(19) 0.7352(7) 0.052(7) Uani 0.48(2) 1 d PDU A 1
C39 C 0.0484(12) 0.366(5) 0.704(2) 0.056(10) Uani 0.48(2) 1 d PDU A 1
H39A H 0.0410 0.3842 0.6742 0.068 Uiso 0.48(2) 1 calc PR A 1
O27B O 0.0458(7) 0.4646(19) 0.6843(10) 0.083(9) Uani 0.52(2) 1 d PDU A 2
C39B C 0.0535(12) 0.385(4) 0.712(2) 0.045(9) Uani 0.52(2) 1 d PDU A 2
H39B H 0.0412 0.3863 0.7401 0.054 Uiso 0.52(2) 1 calc PR A 2
O33 O 0.0391(7) 0.069(2) 1.0426(11) 0.089(9) Uani 0.50(2) 1 d PDU B 1
C42 C 0.0553(10) 0.125(4) 1.073(3) 0.065(9) Uani 0.50(2) 1 d PDU B 1
H42A H 0.0471 0.1141 1.1027 0.078 Uiso 0.50(2) 1 calc PR B 1
O33B O 0.0408(6) 0.079(2) 1.1040(9) 0.076(8) Uani 0.50(2) 1 d PDU B 2
C42B C 0.0513(10) 0.145(5) 1.072(3) 0.076(10) Uani 0.50(2) 1 d PDU B 2
H42B H 0.0349 0.1580 1.0487 0.091 Uiso 0.50(2) 1 calc PR B 2
O1W O -0.0126(8) 0.688(3) 0.8263(10) 0.083(9) Uani 0.50 1 d PU . .
O2W O -0.0029(10) 0.680(2) 0.7687(9) 0.090(10) Uani 0.50 1 d PU . .

loop_
_atom_site_aniso_label
_atom_site_aniso_U_11
_atom_site_aniso_U_22
_atom_site_aniso_U_33
_atom_site_aniso_U_23
_atom_site_aniso_U_13
_atom_site_aniso_U_12
Fe1 0.0521(15) 0.0161(11) 0.0505(15) -0.0010(9) 0.0004(11) 0.0023(10)
Fe2 0.0456(13) 0.0142(10) 0.0546(15) -0.0018(9) -0.0004(12) -0.0006(10)
Fe3 0.0507(14) 0.0133(10) 0.0525(15) 0.0006(9) -0.0015(12) 0.0004(10)
Fe4 0.0413(13) 0.0163(11) 0.0562(15) -0.0012(9) -0.0010(11) 0.0011(10)
Fe5 0.0484(14) 0.0131(10) 0.0524(15) -0.0014(9) -0.0023(11) -0.0001(10)
Fe6 0.0465(14) 0.0129(10) 0.0501(15) -0.0003(9) -0.0014(11) 0.0003(9)
Fe7 0.0491(14) 0.0171(11) 0.0513(15) 0.0000(10) -0.0031(11) 0.0004(10)
Fe8 0.0545(15) 0.0147(11) 0.0500(15) -0.0009(9) 0.0003(11) 0.0009(10)
Fe9 0.0491(14) 0.0142(10) 0.0503(15) -0.0002(9) -0.0010(11) 0.0015(10)
Fe10 0.0581(16) 0.0176(11) 0.0521(15) -0.0039(10) 0.0000(12) 0.0022(10)
O1 0.057(7) 0.015(5) 0.044(7) -0.002(4) -0.001(5) 0.007(5)
O2 0.043(6) 0.018(5) 0.052(6) -0.003(4) -0.009(5) 0.005(5)
O3 0.037(6) 0.026(6) 0.043(7) -0.004(5) -0.005(5) -0.005(4)
O4 0.099(10) 0.013(5) 0.054(8) -0.006(5) -0.013(7) -0.009(6)
O5 0.048(7) 0.021(6) 0.052(7) -0.001(5) 0.002(5) -0.009(5)
O6 0.088(9) 0.019(6) 0.032(6) 0.004(4) -0.015(6) -0.004(6)
O7 0.044(6) 0.025(6) 0.040(6) 0.003(4) 0.015(5) 0.002(5)
O8 0.036(6) 0.018(5) 0.060(7) 0.000(5) 0.002(5) -0.004(4)
O9 0.042(6) 0.015(5) 0.054(7) 0.000(4) 0.003(5) -0.004(4)
O10 0.042(5) 0.009(4) 0.045(5) -0.002(4) 0.006(4) -0.002(4)
O11 0.033(6) 0.021(6) 0.073(8) -0.014(5) -0.008(5) 0.006(5)
O12 0.045(6) 0.021(5) 0.040(6) 0.002(4) 0.006(5) 0.007(5)
O13 0.051(7) 0.015(5) 0.050(7) 0.005(4) 0.001(5) 0.003(5)
O14 0.038(6) 0.017(5) 0.059(7) -0.007(5) 0.009(5) 0.000(4)
O15 0.050(6) 0.017(5) 0.044(6) 0.001(5) -0.002(5) 0.001(5)
O16 0.055(7) 0.015(5) 0.043(6) -0.009(4) -0.001(5) 0.009(5)
O17 0.050(7) 0.022(6) 0.048(7) 0.002(5) -0.010(5) 0.008(5)
O18 0.043(6) 0.018(5) 0.055(7) 0.002(5) 0.000(5) -0.005(5)
O19 0.042(6) 0.018(5) 0.055(7) -0.003(5) 0.009(5) -0.002(5)
O20 0.066(8) 0.027(6) 0.049(7) -0.005(5) 0.007(6) 0.010(6)
O21 0.090(10) 0.039(7) 0.058(8) -0.028(6) -0.033(7) 0.036(7)
O22 0.038(6) 0.021(5) 0.052(7) 0.005(5) 0.007(5) 0.001(5)
O23 0.071(8) 0.021(5) 0.034(6) -0.004(5) 0.004(5) 0.001(5)
O24 0.058(7) 0.021(5) 0.041(6) 0.005(5) -0.004(5) 0.004(5)
O25 0.057(7) 0.018(5) 0.041(7) -0.003(4) 0.002(5) -0.001(5)
O26 0.046(7) 0.025(6) 0.072(9) 0.002(6) -0.006(6) 0.002(5)
O28 0.037(7) 0.029(7) 0.094(10) 0.002(6) -0.004(6) -0.004(5)
O29 0.068(10) 0.097(13) 0.089(12) 0.009(9) 0.001(8) 0.014(9)
O30 0.049(7) 0.032(7) 0.060(8) -0.004(5) -0.004(6) -0.012(5)
O31 0.074(11) 0.091(13) 0.121(14) 0.043(10) -0.015(10) -0.021(9)
O32 0.051(7) 0.041(7) 0.077(9) -0.003(6) 0.011(6) -0.008(6)
N1 0.070(10) 0.019(7) 0.038(8) -0.002(5) 0.012(7) 0.004(7)
N2 0.039(8) 0.025(7) 0.053(9) -0.004(6) 0.005(6) -0.002(6)
N3 0.045(8) 0.010(6) 0.050(8) 0.003(5) -0.006(6) 0.008(5)
N4 0.059(9) 0.019(6) 0.035(7) 0.002(5) 0.004(6) -0.004(6)
N5 0.066(10) 0.023(7) 0.046(9) -0.010(6) 0.002(7) 0.018(7)
N6 0.061(9) 0.014(6) 0.042(8) -0.003(5) 0.005(6) 0.012(6)
C1 0.044(10) 0.018(8) 0.072(12) 0.011(8) 0.009(9) 0.012(7)
C2 0.070(12) 0.013(7) 0.050(10) -0.003(7) -0.008(8) -0.011(8)
C3 0.047(10) 0.026(8) 0.045(10) -0.003(7) -0.004(7) 0.000(7)
C4 0.064(12) 0.042(10) 0.034(9) -0.004(7) 0.010(8) 0.002(9)
C5 0.053(11) 0.027(9) 0.068(13) 0.000(8) 0.005(9) -0.003(8)
C6 0.052(10) 0.030(9) 0.042(9) -0.001(7) -0.022(8) 0.013(7)
C7 0.052(11) 0.023(9) 0.091(15) -0.007(9) 0.008(10) -0.003(8)
C8 0.069(12) 0.025(9) 0.045(10) 0.005(7) 0.005(9) -0.020(8)
C9 0.056(11) 0.038(10) 0.060(12) 0.002(8) -0.010(9) 0.010(8)
C10 0.099(15) 0.020(8) 0.039(10) 0.003(7) -0.002(9) -0.013(9)
C11 0.052(10) 0.027(9) 0.048(11) -0.009(7) -0.017(8) 0.005(7)
C12 0.040(10) 0.040(11) 0.063(12) -0.015(8) 0.011(8) 0.005(8)
C13 0.049(10) 0.018(8) 0.074(13) 0.007(7) -0.015(8) 0.007(7)
C14 0.047(10) 0.023(8) 0.044(10) -0.001(7) -0.010(7) 0.003(7)
C15 0.082(13) 0.021(9) 0.060(12) 0.009(8) -0.001(10) 0.004(9)
C16 0.037(9) 0.032(9) 0.037(9) 0.003(7) -0.020(7) -0.003(7)
C17 0.075(13) 0.009(7) 0.073(13) 0.011(8) 0.023(10) 0.007(8)
C18 0.055(11) 0.021(8) 0.047(10) -0.017(7) -0.003(8) 0.007(7)
C19 0.087(13) 0.012(7) 0.048(10) 0.005(7) -0.007(9) -0.010(8)
C20 0.049(10) 0.012(7) 0.068(12) 0.011(7) -0.012(8) -0.011(7)
C21 0.043(10) 0.018(8) 0.069(12) -0.014(7) 0.006(8) -0.008(7)
C22 0.045(9) 0.012(7) 0.063(11) -0.005(7) -0.008(8) -0.005(6)
C23 0.040(7) 0.015(6) 0.054(8) 0.011(6) 0.003(6) 0.004(5)
C24 0.050(7) 0.019(6) 0.049(7) 0.006(6) 0.006(6) -0.005(6)
C25 0.035(9) 0.031(9) 0.072(13) -0.028(8) -0.010(8) 0.008(7)
C26 0.055(10) 0.025(9) 0.046(10) -0.005(7) 0.003(8) 0.002(7)
C27 0.063(12) 0.024(9) 0.056(11) -0.007(8) 0.006(9) 0.014(8)
C28 0.053(11) 0.026(9) 0.066(12) -0.018(8) -0.015(9) 0.012(8)
C29 0.044(10) 0.038(10) 0.063(12) 0.013(8) -0.002(8) 0.008(8)
C30 0.048(10) 0.025(9) 0.054(11) 0.007(7) 0.009(8) 0.005(7)
C31 0.049(10) 0.021(8) 0.071(13) 0.012(8) -0.011(9) -0.001(7)
C32 0.070(12) 0.024(9) 0.044(10) 0.001(7) -0.013(8) -0.013(8)
C33 0.054(11) 0.035(10) 0.051(11) 0.001(8) -0.006(8) 0.013(8)
C34 0.085(13) 0.011(7) 0.046(10) 0.005(6) 0.010(9) -0.001(8)
C35 0.071(13) 0.015(8) 0.068(13) -0.006(7) 0.005(10) 0.006(8)
C36 0.091(14) 0.007(7) 0.061(12) -0.002(7) 0.002(10) -0.003(8)
C37 0.086(15) 0.009(8) 0.053(11) 0.004(7) 0.005(10) 0.008(8)
C38 0.044(10) 0.020(8) 0.072(13) -0.010(8) -0.009(9) -0.001(7)
C40 0.081(14) 0.023(9) 0.055(12) -0.016(8) -0.022(10) 0.022(9)
C41 0.030(10) 0.065(14) 0.083(15) 0.011(11) -0.010(9) -0.017(9)
O27 0.051(14) 0.052(14) 0.052(15) 0.028(12) -0.016(11) -0.008(11)
C39 0.045(17) 0.063(18) 0.06(2) 0.008(16) 0.005(15) -0.022(17)
O27B 0.077(16) 0.067(17) 0.10(2) 0.011(14) 0.003(14) 0.004(14)
C39B 0.040(16) 0.048(17) 0.05(2) 0.005(14) 0.004(13) -0.020(15)
O33 0.090(18) 0.081(19) 0.097(19) -0.002(16) -0.016(16) -0.011(15)
C42 0.068(16) 0.049(18) 0.079(17) 0.036(15) -0.031(15) 0.009(14)
O33B 0.066(15) 0.083(18) 0.079(17) 0.036(14) -0.015(13) -0.029(13)
C42B 0.083(17) 0.064(19) 0.081(17) 0.037(16) -0.030(16) -0.006(16)
O1W 0.083(12) 0.069(12) 0.097(12) 0.006(9) -0.007(9) 0.001(9)
O2W 0.098(12) 0.073(12) 0.097(13) 0.008(9) -0.008(10) 0.005(9)

loop_
_atom_type_symbol
_atom_type_description
_atom_type_scat_dispersion_real
_atom_type_scat_dispersion_imag
_atom_type_scat_source
C C 0.0033 0.0016 'International Tables Vol C Tables 4.2.6.8 and 6.1.1.4'
H H 0.0000 0.0000 'International Tables Vol C Tables 4.2.6.8 and 6.1.1.4'
N N 0.0061 0.0033 'International Tables Vol C Tables 4.2.6.8 and 6.1.1.4'
O O 0.0106 0.0060 'International Tables Vol C Tables 4.2.6.8 and 6.1.1.4'
Fe Fe 0.3463 0.8444 'International Tables Vol C Tables 4.2.6.8 and 6.1.1.4'

loop_
_geom_angle_atom_site_label_1
_geom_angle_atom_site_label_2
_geom_angle_atom_site_label_3
_geom_angle
_geom_angle_site_symmetry_1
O4 Fe1 O6 108.9(5) .
O4 Fe1 O7 92.6(5) .
O6 Fe1 O7 104.9(5) .
O4 Fe1 O5 124.1(5) .
O6 Fe1 O5 118.7(5) .
O7 Fe1 O5 101.3(5) .
O4 Fe1 N1 81.9(5) .
O6 Fe1 N1 81.3(5) .
O7 Fe1 N1 172.9(4) .
O5 Fe1 N1 78.3(5) .
O1 Fe2 O8 77.9(4) .
O1 Fe2 O9 133.3(4) .
O8 Fe2 O9 148.0(4) .
O1 Fe2 O7 80.4(4) .
O8 Fe2 O7 102.6(4) .
O9 Fe2 O7 91.9(4) .
O1 Fe2 O2 90.2(4) .
O8 Fe2 O2 97.6(4) .
O9 Fe2 O2 77.9(4) .
O7 Fe2 O2 155.3(4) .
O1 Fe2 N2 144.9(5) .
O8 Fe2 N2 79.4(5) .
O9 Fe2 N2 75.6(5) .
O7 Fe2 N2 78.8(4) .
O2 Fe2 N2 119.2(4) .
O1 Fe3 O26 175.1(5) .
O1 Fe3 O13 88.9(4) .
O26 Fe3 O13 95.4(4) .
O1 Fe3 O6 84.8(4) .
O26 Fe3 O6 91.3(4) .
O13 Fe3 O6 170.7(5) .
O1 Fe3 O8 77.8(4) .
O26 Fe3 O8 99.5(5) .
O13 Fe3 O8 92.3(4) .
O6 Fe3 O8 93.1(4) .
O1 Fe3 O22 94.0(4) .
O26 Fe3 O22 88.7(5) .
O13 Fe3 O22 87.5(4) .
O6 Fe3 O22 86.1(5) .
O8 Fe3 O22 171.8(4) .
O1 Fe4 O28 168.6(5) .
O1 Fe4 O14 88.3(4) .
O28 Fe4 O14 98.2(5) .
O1 Fe4 O10 82.0(4) .
O28 Fe4 O10 88.5(5) .
O14 Fe4 O10 90.8(4) .
O1 Fe4 O23 98.9(4) .
O28 Fe4 O23 90.8(5) .
O14 Fe4 O23 86.7(4) .
O10 Fe4 O23 177.4(4) .
O1 Fe4 O5 84.1(4) .
O28 Fe4 O5 90.4(5) .
O14 Fe4 O5 169.8(4) .
O10 Fe4 O5 94.9(4) .
O23 Fe4 O5 87.6(4) .
O11 Fe5 O2 94.4(4) .
O11 Fe5 O12 97.0(5) .
O2 Fe5 O12 113.7(4) .
O11 Fe5 O9 176.6(5) .
O2 Fe5 O9 82.6(4) .
O12 Fe5 O9 85.7(4) .
O11 Fe5 O10 98.7(4) .
O2 Fe5 O10 91.8(4) .
O12 Fe5 O10 148.7(4) .
O9 Fe5 O10 79.7(4) .
O11 Fe5 N3 82.6(4) .
O2 Fe5 N3 167.9(5) .
O12 Fe5 N3 78.4(4) .
O9 Fe5 N3 99.9(4) .
O10 Fe5 N3 77.1(4) .
O13 Fe6 O14 96.6(4) .
O13 Fe6 O2 115.4(4) .
O14 Fe6 O2 97.2(4) .
O13 Fe6 O16 86.7(4) .
O14 Fe6 O16 176.5(4) .
O2 Fe6 O16 80.3(4) .
O13 Fe6 O15 148.3(4) .
O14 Fe6 O15 100.7(4) .
O2 Fe6 O15 88.7(4) .
O16 Fe6 O15 76.9(4) .
O13 Fe6 N4 78.6(4) .
O14 Fe6 N4 81.2(4) .
O2 Fe6 N4 166.0(5) .
O16 Fe6 N4 100.5(5) .
O15 Fe6 N4 78.0(4) .
O3 Fe7 O30 173.1(5) .
O3 Fe7 O11 90.5(4) .
O30 Fe7 O11 93.0(4) .
O3 Fe7 O15 81.9(4) .
O30 Fe7 O15 92.1(5) .
O11 Fe7 O15 91.2(4) .
O3 Fe7 O24 95.5(4) .
O30 Fe7 O24 90.6(5) .
O11 Fe7 O24 87.5(4) .
O15 Fe7 O24 177.1(4) .
O3 Fe7 O19 82.8(4) .
O30 Fe7 O19 94.6(4) .
O11 Fe7 O19 169.4(4) .
O15 Fe7 O19 95.9(4) .
O24 Fe7 O19 85.1(4) .
O3 Fe8 O32 173.7(5) .
O3 Fe8 O12 89.4(4) .
O32 Fe8 O12 96.4(5) .
O3 Fe8 O18 76.8(4) .
O32 Fe8 O18 100.5(5) .
O12 Fe8 O18 92.2(4) .
O3 Fe8 O20 83.9(4) .
O32 Fe8 O20 90.6(5) .
O12 Fe8 O20 170.2(5) .
O18 Fe8 O20 93.3(5) .
O3 Fe8 O25 94.6(4) .
O32 Fe8 O25 88.3(5) .
O12 Fe8 O25 85.8(4) .
O18 Fe8 O25 171.2(4) .
O20 Fe8 O25 87.6(5) .
O3 Fe9 O16 134.0(5) .
O3 Fe9 O17 79.9(4) .
O16 Fe9 O17 90.6(4) .
O3 Fe9 O18 77.6(4) .
O16 Fe9 O18 147.8(4) .
O17 Fe9 O18 103.7(4) .
O3 Fe9 O2 91.6(4) .
O16 Fe9 O2 78.7(4) .
O17 Fe9 O2 155.3(4) .
O18 Fe9 O2 96.9(4) .
O3 Fe9 N5 141.6(5) .
O16 Fe9 N5 77.1(5) .
O17 Fe9 N5 77.8(4) .
O18 Fe9 N5 77.9(5) .
O2 Fe9 N5 120.3(4) .
O21 Fe10 O17 90.9(5) .
O21 Fe10 O20 107.9(6) .
O17 Fe10 O20 105.2(5) .
O21 Fe10 O19 121.7(5) .
O17 Fe10 O19 102.9(5) .
O20 Fe10 O19 121.7(5) .
O21 Fe10 N6 80.2(4) .
O17 Fe10 N6 170.8(4) .
O20 Fe10 N6 79.8(5) .
O19 Fe10 N6 80.3(5) .
Fe4 O1 Fe3 132.1(6) .
Fe4 O1 Fe2 120.7(5) .
Fe3 O1 Fe2 106.0(5) .
Fe5 O2 Fe6 124.5(5) .
Fe5 O2 Fe9 113.0(5) .
Fe6 O2 Fe9 90.3(4) .
Fe5 O2 Fe2 88.6(4) .
Fe6 O2 Fe2 110.2(5) .
Fe9 O2 Fe2 134.6(5) .
Fe9 O3 Fe7 118.8(5) .
Fe9 O3 Fe8 106.5(5) .
Fe7 O3 Fe8 131.8(5) .
C1 O4 Fe1 118.0(10) .
C3 O5 Fe1 115.5(9) .
C3 O5 Fe4 125.8(9) .
Fe1 O5 Fe4 110.2(5) .
C5 O6 Fe1 112.2(10) .
C5 O6 Fe3 128.5(9) .
Fe1 O6 Fe3 112.6(5) .
C7 O7 Fe1 129.3(10) .
C7 O7 Fe2 112.8(9) .
Fe1 O7 Fe2 116.3(5) .
C9 O8 Fe2 116.3(9) .
C9 O8 Fe3 123.8(10) .
Fe2 O8 Fe3 98.3(4) .
C11 O9 Fe5 134.5(9) .
C11 O9 Fe2 121.2(9) .
Fe5 O9 Fe2 92.1(4) .
C13 O10 Fe5 111.1(10) .
C13 O10 Fe4 116.7(10) .
Fe5 O10 Fe4 131.6(4) .
C15 O11 Fe5 115.0(9) .
C15 O11 Fe7 119.0(9) .
Fe5 O11 Fe7 121.3(5) .
C17 O12 Fe5 117.8(9) .
C17 O12 Fe8 120.6(9) .
Fe5 O12 Fe8 120.4(5) .
C19 O13 Fe6 118.7(9) .
C19 O13 Fe3 120.3(9) .
Fe6 O13 Fe3 119.3(5) .
C21 O14 Fe6 112.5(8) .
C21 O14 Fe4 123.2(8) .
Fe6 O14 Fe4 120.3(5) .
C23 O15 Fe7 119.2(9) .
C23 O15 Fe6 108.6(9) .
Fe7 O15 Fe6 130.9(5) .
C25 O16 Fe9 121.8(10) .
C25 O16 Fe6 131.8(9) .
Fe9 O16 Fe6 93.4(4) .
C27 O17 Fe10 129.4(10) .
C27 O17 Fe9 115.3(10) .
Fe10 O17 Fe9 113.3(5) .
C29 O18 Fe9 116.7(9) .
C29 O18 Fe8 121.8(10) .
Fe9 O18 Fe8 99.2(4) .
C31 O19 Fe10 115.2(10) .
C31 O19 Fe7 126.5(9) .
Fe10 O19 Fe7 108.5(5) .
C33 O20 Fe10 114.8(10) .
C33 O20 Fe8 129.4(10) .
Fe10 O20 Fe8 109.2(5) .
C35 O21 Fe10 120.2(10) .
C37 O22 Fe3 136.0(11) .
C37 O23 Fe4 131.0(12) .
C38 O24 Fe7 133.0(11) .
C38 O25 Fe8 135.8(11) .
C39 O26 C39B 18(4) .
C39 O26 Fe3 141(3) .
C39B O26 Fe3 128(3) .
C40 O28 Fe4 141.1(12) .
C41 O30 Fe7 140.0(12) .
C42 O32 C42B 13(5) .
C42 O32 Fe8 141(3) .
C42B O32 Fe8 137(4) .
C4 N1 C6 111.6(12) .
C4 N1 C2 110.9(12) .
C6 N1 C2 112.6(12) .
C4 N1 Fe1 111.4(9) .
C6 N1 Fe1 106.0(9) .
C2 N1 Fe1 104.1(9) .
C12 N2 C8 113.4(13) .
C12 N2 C10 112.2(12) .
C8 N2 C10 109.2(13) .
C12 N2 Fe2 106.2(9) .
C8 N2 Fe2 108.3(9) .
C10 N2 Fe2 107.3(9) .
C18 N3 C14 111.7(11) .
C18 N3 C16 114.8(11) .
C14 N3 C16 107.4(11) .
C18 N3 Fe5 105.5(9) .
C14 N3 Fe5 111.7(9) .
C16 N3 Fe5 105.5(8) .
C20 N4 C24 110.2(11) .
C20 N4 C22 114.6(12) .
C24 N4 C22 111.5(12) .
C20 N4 Fe6 103.5(9) .
C24 N4 Fe6 111.4(9) .
C22 N4 Fe6 105.3(8) .
C26 N5 C30 114.5(13) .
C26 N5 C28 115.0(13) .
C30 N5 C28 107.5(13) .
C26 N5 Fe9 102.7(10) .
C30 N5 Fe9 108.9(9) .
C28 N5 Fe9 107.9(10) .
C32 N6 C34 114.8(12) .
C32 N6 C36 114.0(13) .
C34 N6 C36 112.1(12) .
C32 N6 Fe10 105.5(9) .
C34 N6 Fe10 106.3(9) .
C36 N6 Fe10 102.7(9) .
O4 C1 C2 114.5(15) .
O4 C1 H1A 108.6 .
C2 C1 H1A 108.6 .
O4 C1 H1B 108.6 .
C2 C1 H1B 108.6 .
H1A C1 H1B 107.6 .
C1 C2 N1 107.8(13) .
C1 C2 H2A 110.2 .
N1 C2 H2A 110.2 .
C1 C2 H2B 110.2 .
N1 C2 H2B 110.2 .
H2A C2 H2B 108.5 .
O5 C3 C4 112.7(13) .
O5 C3 H3A 109.1 .
C4 C3 H3A 109.1 .
O5 C3 H3B 109.1 .
C4 C3 H3B 109.1 .
H3A C3 H3B 107.8 .
N1 C4 C3 102.4(12) .
N1 C4 H4A 111.3 .
C3 C4 H4A 111.3 .
N1 C4 H4B 111.3 .
C3 C4 H4B 111.3 .
H4A C4 H4B 109.2 .
O6 C5 C6 112.3(14) .
O6 C5 H5A 109.1 .
C6 C5 H5A 109.1 .
O6 C5 H5B 109.1 .
C6 C5 H5B 109.1 .
H5A C5 H5B 107.9 .
N1 C6 C5 107.6(13) .
N1 C6 H6A 110.2 .
C5 C6 H6A 110.2 .
N1 C6 H6B 110.2 .
C5 C6 H6B 110.2 .
H6A C6 H6B 108.5 .
O7 C7 C8 107.6(13) .
O7 C7 H7A 110.2 .
C8 C7 H7A 110.2 .
O7 C7 H7B 110.2 .
C8 C7 H7B 110.2 .
H7A C7 H7B 108.5 .
N2 C8 C7 109.5(13) .
N2 C8 H8A 109.8 .
C7 C8 H8A 109.8 .
N2 C8 H8B 109.8 .
C7 C8 H8B 109.8 .
H8A C8 H8B 108.2 .
O8 C9 C10 110.0(14) .
O8 C9 H9A 109.7 .
C10 C9 H9A 109.7 .
O8 C9 H9B 109.7 .
C10 C9 H9B 109.7 .
H9A C9 H9B 108.2 .
C9 C10 N2 108.4(14) .
C9 C10 H10A 110.0 .
N2 C10 H10A 110.0 .
C9 C10 H10B 110.0 .
N2 C10 H10B 110.0 .
H10A C10 H10B 108.4 .
O9 C11 C12 111.2(13) .
O9 C11 H11A 109.4 .
C12 C11 H11A 109.4 .
O9 C11 H11B 109.4 .
C12 C11 H11B 109.4 .
H11A C11 H11B 108.0 .
C11 C12 N2 106.7(12) .
C11 C12 H12A 110.4 .
N2 C12 H12A 110.4 .
C11 C12 H12B 110.4 .
N2 C12 H12B 110.4 .
H12A C12 H12B 108.6 .
O10 C13 C14 105.8(12) .
O10 C13 H13A 110.6 .
C14 C13 H13A 110.6 .
O10 C13 H13B 110.6 .
C14 C13 H13B 110.6 .
H13A C13 H13B 108.7 .
N3 C14 C13 106.2(12) .
N3 C14 H14A 110.5 .
C13 C14 H14A 110.5 .
N3 C14 H14B 110.5 .
C13 C14 H14B 110.5 .
H14A C14 H14B 108.7 .
O11 C15 C16 106.1(13) .
O11 C15 H15A 110.5 .
C16 C15 H15A 110.5 .
O11 C15 H15B 110.5 .
C16 C15 H15B 110.5 .
H15A C15 H15B 108.7 .
N3 C16 C15 107.7(11) .
N3 C16 H16A 110.2 .
C15 C16 H16A 110.2 .
N3 C16 H16B 110.2 .
C15 C16 H16B 110.2 .
H16A C16 H16B 108.5 .
O12 C17 C18 111.7(14) .
O12 C17 H17A 109.3 .
C18 C17 H17A 109.3 .
O12 C17 H17B 109.3 .
C18 C17 H17B 109.3 .
H17A C17 H17B 107.9 .
N3 C18 C17 107.9(11) .
N3 C18 H18A 110.1 .
C17 C18 H18A 110.1 .
N3 C18 H18B 110.1 .
C17 C18 H18B 110.1 .
H18A C18 H18B 108.4 .
O13 C19 C20 109.0(12) .
O13 C19 H19A 109.9 .
C20 C19 H19A 109.9 .
O13 C19 H19B 109.9 .
C20 C19 H19B 109.9 .
H19A C19 H19B 108.3 .
N4 C20 C19 109.5(11) .
N4 C20 H20A 109.8 .
C19 C20 H20A 109.8 .
N4 C20 H20B 109.8 .
C19 C20 H20B 109.8 .
H20A C20 H20B 108.2 .
O14 C21 C22 106.8(12) .
O14 C21 H21A 110.4 .
C22 C21 H21A 110.4 .
O14 C21 H21B 110.4 .
C22 C21 H21B 110.4 .
H21A C21 H21B 108.6 .
N4 C22 C21 105.8(13) .
N4 C22 H22A 110.6 .
C21 C22 H22A 110.6 .
N4 C22 H22B 110.6 .
C21 C22 H22B 110.6 .
H22A C22 H22B 108.7 .
O15 C23 C24 107.4(12) .
O15 C23 H23A 110.2 .
C24 C23 H23A 110.2 .
O15 C23 H23B 110.2 .
C24 C23 H23B 110.2 .
H23A C23 H23B 108.5 .
N4 C24 C23 106.2(12) .
N4 C24 H24A 110.5 .
C23 C24 H24A 110.5 .
N4 C24 H24B 110.5 .
C23 C24 H24B 110.5 .
H24A C24 H24B 108.7 .
O16 C25 C26 107.8(15) .
O16 C25 H25A 110.1 .
C26 C25 H25A 110.1 .
O16 C25 H25B 110.1 .
C26 C25 H25B 110.1 .
H25A C25 H25B 108.5 .
N5 C26 C25 113.2(14) .
N5 C26 H26A 108.9 .
C25 C26 H26A 108.9 .
N5 C26 H26B 108.9 .
C25 C26 H26B 108.9 .
H26A C26 H26B 107.8 .
O17 C27 C28 107.2(13) .
O17 C27 H27A 110.3 .
C28 C27 H27A 110.3 .
O17 C27 H27B 110.3 .
C28 C27 H27B 110.3 .
H27A C27 H27B 108.5 .
N5 C28 C27 107.7(13) .
N5 C28 H28A 110.2 .
C27 C28 H28A 110.2 .
N5 C28 H28B 110.2 .
C27 C28 H28B 110.2 .
H28A C28 H28B 108.5 .
O18 C29 C30 108.9(14) .
O18 C29 H29A 109.9 .
C30 C29 H29A 109.9 .
O18 C29 H29B 109.9 .
C30 C29 H29B 109.9 .
H29A C29 H29B 108.3 .
N5 C30 C29 109.0(14) .
N5 C30 H30A 109.9 .
C29 C30 H30A 109.9 .
N5 C30 H30B 109.9 .
C29 C30 H30B 109.9 .
H30A C30 H30B 108.3 .
O19 C31 C32 110.2(13) .
O19 C31 H31A 109.6 .
C32 C31 H31A 109.6 .
O19 C31 H31B 109.6 .
C32 C31 H31B 109.6 .
H31A C31 H31B 108.1 .
N6 C32 C31 111.3(13) .
N6 C32 H32A 109.4 .
C31 C32 H32A 109.4 .
N6 C32 H32B 109.4 .
C31 C32 H32B 109.4 .
H32A C32 H32B 108.0 .
O20 C33 C34 107.1(14) .
O20 C33 H33A 110.3 .
C34 C33 H33A 110.3 .
O20 C33 H33B 110.3 .
C34 C33 H33B 110.3 .
H33A C33 H33B 108.6 .
N6 C34 C33 112.4(14) .
N6 C34 H34A 109.1 .
C33 C34 H34A 109.1 .
N6 C34 H34B 109.1 .
C33 C34 H34B 109.1 .
H34A C34 H34B 107.9 .
O21 C35 C36 108.4(14) .
O21 C35 H35A 110.0 .
C36 C35 H35A 110.0 .
O21 C35 H35B 110.0 .
C36 C35 H35B 110.0 .
H35A C35 H35B 108.4 .
C35 C36 N6 111.3(14) .
C35 C36 H36A 109.4 .
N6 C36 H36A 109.4 .
C35 C36 H36B 109.4 .
N6 C36 H36B 109.4 .
H36A C36 H36B 108.0 .
O23 C37 O22 125.8(16) .
O23 C37 H37 117.1 .
O22 C37 H37 117.1 .
O25 C38 O24 126.8(16) .
O25 C38 H38 116.6 .
O24 C38 H38 116.6 .
O29 C40 O28 138(2) .
O29 C40 H40 111.1 .
O28 C40 H40 111.1 .
O31 C41 O30 126(2) .
O31 C41 H41 117.0 .
O30 C41 H41 117.0 .
O26 C39 O27 128(5) .
O26 C39 H39A 116.1 .
O27 C39 H39A 116.1 .
O26 C39B O27B 126(5) .
O26 C39B H39B 116.8 .
O27B C39B H39B 116.8 .
O32 C42 O33 128(5) .
O32 C42 H42A 116.2 .
O33 C42 H42A 116.2 .
O32 C42B O33B 127(5) .
O32 C42B H42B 116.3 .
O33B C42B H42B 116.3 .
O2W O2W O1W 177(3) 2_556

loop_
_geom_bond_atom_site_label_1
_geom_bond_atom_site_label_2
_geom_bond_distance
_geom_bond_site_symmetry_2
Fe1 O4 1.884(11) .
Fe1 O6 1.920(10) .
Fe1 O7 1.929(10) .
Fe1 O5 1.966(11) .
Fe1 N1 2.269(12) .
Fe2 O1 1.984(11) .
Fe2 O8 2.014(11) .
Fe2 O9 2.029(10) .
Fe2 O7 2.037(10) .
Fe2 O2 2.180(11) .
Fe2 N2 2.256(13) .
Fe3 O1 1.905(10) .
Fe3 O26 1.957(11) .
Fe3 O13 2.000(10) .
Fe3 O6 2.049(10) .
Fe3 O8 2.091(11) .
Fe3 O22 2.120(10) .
Fe4 O1 1.895(11) .
Fe4 O28 1.951(12) .
Fe4 O14 2.026(9) .
Fe4 O10 2.075(10) .
Fe4 O23 2.098(10) .
Fe4 O5 2.131(10) .
Fe5 O11 1.984(10) .
Fe5 O2 1.989(10) .
Fe5 O12 2.000(10) .
Fe5 O9 2.022(10) .
Fe5 O10 2.055(10) .
Fe5 N3 2.177(11) .
Fe6 O13 1.983(11) .
Fe6 O14 1.990(10) .
Fe6 O2 2.023(11) .
Fe6 O16 2.060(10) .
Fe6 O15 2.068(10) .
Fe6 N4 2.231(12) .
Fe7 O3 1.938(10) .
Fe7 O30 1.996(11) .
Fe7 O11 2.012(10) .
Fe7 O15 2.020(10) .
Fe7 O24 2.073(10) .
Fe7 O19 2.099(10) .
Fe8 O3 1.945(10) .
Fe8 O32 1.996(12) .
Fe8 O12 2.024(10) .
Fe8 O18 2.041(11) .
Fe8 O20 2.040(10) .
Fe8 O25 2.057(11) .
Fe9 O3 1.922(10) .
Fe9 O16 2.005(11) .
Fe9 O17 2.020(10) .
Fe9 O18 2.029(10) .
Fe9 O2 2.146(10) .
Fe9 N5 2.264(14) .
Fe10 O21 1.908(11) .
Fe10 O17 1.931(11) .
Fe10 O20 1.981(12) .
Fe10 O19 1.989(10) .
Fe10 N6 2.254(13) .
O4 C1 1.389(19) .
O5 C3 1.400(17) .
O6 C5 1.39(2) .
O7 C7 1.426(18) .
O8 C9 1.416(19) .
O9 C11 1.400(18) .
O10 C13 1.431(16) .
O11 C15 1.452(19) .
O12 C17 1.421(17) .
O13 C19 1.476(16) .
O14 C21 1.454(17) .
O15 C23 1.470(15) .
O16 C25 1.412(17) .
O17 C27 1.372(18) .
O18 C29 1.458(18) .
O19 C31 1.402(18) .
O20 C33 1.429(19) .
O21 C35 1.414(19) .
O22 C37 1.27(2) .
O23 C37 1.261(18) .
O24 C38 1.306(19) .
O25 C38 1.234(19) .
O26 C39 1.230(17) .
O26 C39B 1.234(17) .
O28 C40 1.21(2) .
O29 C40 1.20(2) .
O30 C41 1.28(2) .
O31 C41 1.21(2) .
O32 C42 1.227(17) .
O32 C42B 1.229(17) .
N1 C4 1.51(2) .
N1 C6 1.521(18) .
N1 C2 1.528(17) .
N2 C12 1.51(2) .
N2 C8 1.508(18) .
N2 C10 1.52(2) .
N3 C18 1.481(19) .
N3 C14 1.517(18) .
N3 C16 1.558(17) .
N4 C20 1.477(18) .
N4 C24 1.492(18) .
N4 C22 1.497(19) .
N5 C26 1.47(2) .
N5 C30 1.501(19) .
N5 C28 1.529(17) .
N6 C32 1.48(2) .
N6 C34 1.513(18) .
N6 C36 1.540(17) .
C1 C2 1.51(2) .
C1 H1A 0.9700 .
C1 H1B 0.9700 .
C2 H2A 0.9700 .
C2 H2B 0.9700 .
C3 C4 1.58(2) .
C3 H3A 0.9700 .
C3 H3B 0.9700 .
C4 H4A 0.9700 .
C4 H4B 0.9700 .
C5 C6 1.55(2) .
C5 H5A 0.9700 .
C5 H5B 0.9700 .
C6 H6A 0.9700 .
C6 H6B 0.9700 .
C7 C8 1.55(2) .
C7 H7A 0.9700 .
C7 H7B 0.9700 .
C8 H8A 0.9700 .
C8 H8B 0.9700 .
C9 C10 1.53(2) .
C9 H9A 0.9700 .
C9 H9B 0.9700 .
C10 H10A 0.9700 .
C10 H10B 0.9700 .
C11 C12 1.50(2) .
C11 H11A 0.9700 .
C11 H11B 0.9700 .
C12 H12A 0.9700 .
C12 H12B 0.9700 .
C13 C14 1.53(2) .
C13 H13A 0.9700 .
C13 H13B 0.9700 .
C14 H14A 0.9700 .
C14 H14B 0.9700 .
C15 C16 1.56(2) .
C15 H15A 0.9700 .
C15 H15B 0.9700 .
C16 H16A 0.9700 .
C16 H16B 0.9700 .
C17 C18 1.544(19) .
C17 H17A 0.9700 .
C17 H17B 0.9700 .
C18 H18A 0.9700 .
C18 H18B 0.9700 .
C19 C20 1.558(19) .
C19 H19A 0.9700 .
C19 H19B 0.9700 .
C20 H20A 0.9700 .
C20 H20B 0.9700 .
C21 C22 1.55(2) .
C21 H21A 0.9700 .
C21 H21B 0.9700 .
C22 H22A 0.9700 .
C22 H22B 0.9700 .
C23 C24 1.547(19) .
C23 H23A 0.9700 .
C23 H23B 0.9700 .
C24 H24A 0.9700 .
C24 H24B 0.9700 .
C25 C26 1.50(2) .
C25 H25A 0.9700 .
C25 H25B 0.9700 .
C26 H26A 0.9700 .
C26 H26B 0.9700 .
C27 C28 1.56(2) .
C27 H27A 0.9700 .
C27 H27B 0.9700 .
C28 H28A 0.9700 .
C28 H28B 0.9700 .
C29 C30 1.50(2) .
C29 H29A 0.9700 .
C29 H29B 0.9700 .
C30 H30A 0.9700 .
C30 H30B 0.9700 .
C31 C32 1.51(2) .
C31 H31A 0.9700 .
C31 H31B 0.9700 .
C32 H32A 0.9700 .
C32 H32B 0.9700 .
C33 C34 1.54(2) .
C33 H33A 0.9700 .
C33 H33B 0.9700 .
C34 H34A 0.9700 .
C34 H34B 0.9700 .
C35 C36 1.46(2) .
C35 H35A 0.9700 .
C35 H35B 0.9700 .
C36 H36A 0.9700 .
C36 H36B 0.9700 .
C37 H37 0.9300 .
C38 H38 0.9300 .
C40 H40 0.9300 .
C41 H41 0.9300 .
O27 C39 1.25(5) .
C39 H39A 0.9300 .
O27B C39B 1.26(5) .
C39B H39B 0.9300 .
O33 C42 1.25(5) .
C42 H42A 0.9300 .
O33B C42B 1.25(5) .
C42B H42B 0.9300 .
O1W O2W 1.73(4) .
O2W O2W 1.12(5) 2_556
